data_8101195
loop_
_publ_author_name
'Klepp, Kurt O.'
'Schmidt, Harald'

_publ_section_title
;
Crystal structure of 1,5-diacetyl-2,4-dioxohexahydro-1,3,5-triazine, 
C~7~H~9~N~3~O~4~
;
_journal_issue 1
_journal_name_full 'Zeitschrift f\"ur Kristallographie - New Crystal Structures'
_journal_page_first 149
_journal_page_last 150
_journal_volume 215
_journal_year 2000
_chemical_formula_sum 'C7 H9 N3 O4'
_chemical_formula_weight 199.17
_symmetry_cell_setting orthorhombic
_symmetry_space_group_name_H-M 'P n a 21'
_cell_angle_alpha 90.00
_cell_angle_beta 90.00
_cell_angle_gamma 90.00
_cell_formula_units_Z 4
_cell_length_a 9.892(7)
_cell_length_b 17.98(1)
_cell_length_c 4.952(5)
_cell_measurement_temperature 294
_cell_volume 881(2)
_diffrn_ambient_temperature 294
_exptl_crystal_density_diffrn 1.50
_refine_ls_R_factor_obs 0.066
_refine_ls_wR_factor_obs 0.063
_cod_database_code 8101195

loop_
_atom_site_aniso_label
_atom_site_aniso_U_11
_atom_site_aniso_U_22
_atom_site_aniso_U_33
_atom_site_aniso_U_12
_atom_site_aniso_U_13
_atom_site_aniso_U_23
C1 0.044(3) 0.058(4) 0.059(4) 0.009(3) 0.021(4) -0.010(4)
C2a 0.045(3) 0.057(4) 0.038(3) -0.004(3) 0.001(3) 0.016(3)
C3a 0.066(4) 0.048(4) 0.054(4) 0.013(3) 0.002(5) 0.000(4)
C4a 0.082(5) 0.066(4) 0.066(5) 0.005(5) 0.003(5) -0.014(5)
C2b 0.036(3) 0.064(4) 0.046(3) 0.006(3) 0.001(3) -0.011(4)
C3b 0.045(3) 0.063(4) 0.042(4) -0.005(3) 0.005(4) -0.002(4)
C4b 0.062(4) 0.070(5) 0.069(5) -0.001(4) 0.003(5) 0.003(6)
N1 0.046(3) 0.069(3) 0.032(3) -0.002(3) 0.014(3) 0.000(3)
N2a 0.041(3) 0.055(3) 0.042(3) 0.002(3) 0.008(3) -0.000(3)
N2b 0.041(2) 0.054(3) 0.038(3) 0.002(3) 0.013(3) 0.003(3)
O1 0.062(3) 0.073(3) 0.062(3) -0.019(3) 0.017(3) 0.008(3)
O2 0.066(3) 0.067(3) 0.059(3) 0.011(3) 0.014(3) -0.009(3)
O3a 0.092(4) 0.078(3) 0.057(3) 0.009(3) 0.027(3) -0.012(3)
O3b 0.069(3) 0.100(4) 0.078(3) -0.007(3) 0.048(3) -0.022(4)

loop_
_atom_site_label
_atom_site_fract_x
_atom_site_fract_y
_atom_site_fract_z
_atom_site_U_iso_or_equiv
_atom_site_thermal_displace_type
_atom_site_calc_flag
_atom_site_occupancy
_atom_site_symmetry_multiplicity
_atom_site_Wyckoff_symbol
C1 0.5161(7) 0.8349(4) 1.0000 0.054(2) Uani ? 1 4 a
C2a 0.7320(7) 0.8796(4) 1.844(1) 0.046(2) Uani ? 1 4 a
C3a 0.6162(7) 0.9423(4) 1.226(2) 0.056(2) Uani ? 1 4 a
C4a 0.782(1) 0.5000(5) 1.745(2) 0.071(2) Uani ? 1 4 a
C2b 0.6749(6) 0.7458(4) 1.820(2) 0.049(2) Uani ? 1 4 a
C3b 0.5156(7) 0.7061(4) 1.172(1) 0.050(2) Uani ? 1 4 a
C4b 0.5735(8) 0.6312(4) 1.195(2) 0.067(2) Uani ? 1 4 a
N1 0.7310(5) 0.8100(3) 1.720(1) 0.049(1) Uani ? 1 4 a
N2a 0.6266(5) 0.8872(3) 1.026(1) 0.046(1) Uani ? 1 4 a
N2b 0.5718(5) 0.7585(3) 1.004(1) 0.044(1) Uani ? 1 4 a
O1 0.8194(5) 0.9228(3) 1.798(1) 0.066(2) Uani ? 1 4 a
O2 0.7143(5) 0.6853(3) 1.750(1) 0.064(1) Uani ? 1 4 a
O3a 0.5195(6) 0.9387(3) 1.378(1) 0.076(2) Uani ? 1 4 a
O3b 0.9147(5) 0.7750(3) 1.303(1) 0.082(2) Uani ? 1 4 a
H1 0.4326 0.8604 0.9815 0.1013 Uiso calc 1 4 a
H2 0.5301 0.8046 0.8433 0.1013 Uiso calc 1 4 a
H3 0.190(7) 0.192(4) 0.07(2) 0.08(2) Uiso ? 1 4 a
H31 0.6025 0.6127 1.0023 0.1013 Uiso calc 1 4 a
H32 0.5020 0.5944 1.2764 0.1013 Uiso calc 1 4 a
H33 0.6587 0.6333 1.3212 0.1013 Uiso calc 1 4 a
H41 0.1901 0.0205 0.7510 0.1013 Uiso calc 1 4 a
H42 0.2422 0.4773 0.0667 0.1013 Uiso calc 1 4 a
H43 0.2016 0.4633 0.3997 0.1013 Uiso calc 1 4 a
